data_7209829
loop_
_publ_author_name
'Pettinari, Claudio'
'Marchetti, Fabio'
'Orbisaglia, Serena'
'Pettinari, Riccardo'
'Ngoune, Jean'
'G\'omez, Margarita'
'Santos, Carina'
'\'Alvarez, Eleuterio'

_publ_section_title
;
 Group 11 complexes with the bidentate di(1H-indazol-1-yl)methane and
 di(2H-indazol-2-yl)methane) ligands
;
_journal_issue 19
_journal_name_full CrystEngComm
_journal_page_first 3892
_journal_paper_doi 10.1039/c3ce40355f
_journal_volume 15
_journal_year 2013
_chemical_formula_moiety 'C30 H24 Ag N8, C H3 O3 S'
_chemical_formula_sum 'C31 H27 Ag N8 O3 S'
_chemical_formula_weight 699.54
_chemical_name_systematic
;
?
;
_space_group_IT_number 15
_symmetry_cell_setting monoclinic
_symmetry_space_group_name_Hall '-C 2yc'
_symmetry_space_group_name_H-M 'C 1 2/c 1'
_atom_sites_solution_hydrogens geom
_atom_sites_solution_primary direct
_atom_sites_solution_secondary difmap
_audit_creation_method SHELXL-97
_cell_angle_alpha 90.00
_cell_angle_beta 112.0110(10)
_cell_angle_gamma 90.00
_cell_formula_units_Z 12
_cell_length_a 43.4103(9)
_cell_length_b 12.3013(3)
_cell_length_c 19.7415(4)
_cell_measurement_reflns_used 9930
_cell_measurement_temperature 173(2)
_cell_measurement_theta_max 30.14
_cell_measurement_theta_min 2.38
_cell_volume 9773.6(4)
_computing_cell_refinement 'APEX2 Software Suite (Bruker, 2007)'
_computing_data_collection 'APEX2 Software Suite (Bruker, 2007)'
_computing_data_reduction 'APEX2 Software Suite (Bruker, 2007)'
_computing_molecular_graphics 'SHELXTL (Sheldrick, 2008)'
_computing_publication_material 'SHELXTL and publCIF (Westrip, 2010)'
_computing_structure_refinement 'SHELXL97 (Sheldrick, 2008)'
_computing_structure_solution 'SIR2002 (Burla et al., 2003)'
_diffrn_ambient_temperature 173(2)
_diffrn_detector_area_resol_mean 8.26
_diffrn_measured_fraction_theta_full 0.996
_diffrn_measured_fraction_theta_max 0.996
_diffrn_measurement_device_type
;
Bruker-Nonius X8kappa APEX II CCD area detector
;
_diffrn_measurement_method 'phi and omega scans with narrow frames'
_diffrn_radiation_monochromator graphite
_diffrn_radiation_source 'fine-focus sealed tube'
_diffrn_radiation_type MoK\a
_diffrn_radiation_wavelength 0.71073
_diffrn_reflns_av_R_equivalents 0.0385
_diffrn_reflns_av_sigmaI/netI 0.0290
_diffrn_reflns_limit_h_max 52
_diffrn_reflns_limit_h_min -39
_diffrn_reflns_limit_k_max 14
_diffrn_reflns_limit_k_min -13
_diffrn_reflns_limit_l_max 18
_diffrn_reflns_limit_l_min -23
_diffrn_reflns_number 46746
_diffrn_reflns_theta_full 25.25
_diffrn_reflns_theta_max 25.25
_diffrn_reflns_theta_min 2.07
_diffrn_standards_decay_% 0
_exptl_absorpt_coefficient_mu 0.727
_exptl_absorpt_correction_T_max 0.8864
_exptl_absorpt_correction_T_min 0.8743
_exptl_absorpt_correction_type multi-scan
_exptl_absorpt_process_details
;
APEX2 Software Suite; Bruker 2005.
;
_exptl_crystal_colour colourless
_exptl_crystal_density_diffrn 1.426
_exptl_crystal_density_method 'not measured'
_exptl_crystal_description block
_exptl_crystal_F_000 4272
_exptl_crystal_size_max 0.19
_exptl_crystal_size_mid 0.17
_exptl_crystal_size_min 0.17
_refine_diff_density_max 1.488
_refine_diff_density_min -1.672
_refine_diff_density_rms 0.139
_refine_ls_extinction_method none
_refine_ls_goodness_of_fit_ref 1.106
_refine_ls_hydrogen_treatment constr
_refine_ls_matrix_type full
_refine_ls_number_parameters 619
_refine_ls_number_reflns 8815
_refine_ls_number_restraints 127
_refine_ls_restrained_S_all 1.119
_refine_ls_R_factor_all 0.0989
_refine_ls_R_factor_gt 0.0643
_refine_ls_shift/su_max 0.005
_refine_ls_shift/su_mean 0.000
_refine_ls_structure_factor_coef Fsqd
_refine_ls_weighting_details 'calc w=1/[\s^2^(Fo^2^)+(0.1627P)^2^+48.3179P] where P=(Fo^2^+2Fc^2^)/3'
_refine_ls_weighting_scheme calc
_refine_ls_wR_factor_gt 0.1459
_refine_ls_wR_factor_ref 0.2100
_reflns_number_gt 6585
_reflns_number_total 8815
_reflns_threshold_expression >2sigma(I)
_cod_data_source_file c3ce40355f.txt
_cod_data_source_block 15
_cod_depositor_comments
;
The following automatic conversions were performed:

'_symmetry_cell_setting' value 'Monoclinic' changed to 'monoclinic'
according to /home/saulius/struct/CIF-dictionaries/cif_core.dic
dictionary named 'cif_core.dic' version 2.4.2 from 2011-04-26.

Automatic conversion script
Id: cif_fix_values 1891 2012-01-12 08:04:46Z andrius 
;
_cod_original_sg_symbol_H-M 'C 2/c'
_cod_database_code 7209829

loop_
_symmetry_equiv_pos_as_xyz
'x, y, z'
'-x, y, -z+1/2'
'x+1/2, y+1/2, z'
'-x+1/2, y+1/2, -z+1/2'
'-x, -y, -z'
'x, -y, z-1/2'
'-x+1/2, -y+1/2, -z'
'x+1/2, -y+1/2, z-1/2'

loop_
_atom_site_label
_atom_site_type_symbol
_atom_site_fract_x
_atom_site_fract_y
_atom_site_fract_z
_atom_site_U_iso_or_equiv
_atom_site_adp_type
_atom_site_occupancy
_atom_site_symmetry_multiplicity
_atom_site_calc_flag
_atom_site_refinement_flags
_atom_site_disorder_assembly
_atom_site_disorder_group
Ag1 Ag 0.772572(14) 0.43832(5) 0.43938(3) 0.0487(2) Uani 1 1 d . . .
N1 N 0.73794(11) 0.4774(4) 0.2673(2) 0.0306(10) Uani 1 1 d . . .
N2 N 0.76703(13) 0.4452(4) 0.3215(3) 0.0369(12) Uani 1 1 d . . .
N3 N 0.69594(12) 0.4825(4) 0.3183(2) 0.0308(10) Uani 1 1 d . . .
N4 N 0.70956(13) 0.4594(4) 0.3917(3) 0.0346(11) Uani 1 1 d . . .
N5 N 0.81305(12) 0.3803(4) 0.6048(2) 0.0322(11) Uani 1 1 d . . .
N6 N 0.78290(12) 0.3625(4) 0.5499(3) 0.0320(10) Uani 1 1 d . . .
N7 N 0.83840(14) 0.5359(4) 0.5718(3) 0.0352(11) Uani 1 1 d . . .
N8 N 0.81764(15) 0.5727(4) 0.5057(3) 0.0436(13) Uani 1 1 d . . .
C1 C 0.78497(16) 0.3972(6) 0.2899(4) 0.0409(15) Uani 1 1 d . . .
H1 H 0.8063 0.3667 0.3152 0.049 Uiso 1 1 d R . .
C2 C 0.76850(15) 0.3967(5) 0.2136(3) 0.0346(13) Uani 1 1 d . . .
C3 C 0.77578(18) 0.3572(6) 0.1537(4) 0.0452(16) Uani 1 1 d . . .
H3 H 0.7961 0.3204 0.1615 0.054 Uiso 1 1 d R . .
C4 C 0.7525(2) 0.3738(6) 0.0846(4) 0.056(2) Uani 1 1 d . . .
H4 H 0.7571 0.3491 0.0438 0.067 Uiso 1 1 d R . .
C5 C 0.7225(2) 0.4278(6) 0.0739(4) 0.0477(17) Uani 1 1 d . . .
H5 H 0.7072 0.4379 0.0253 0.057 Uiso 1 1 d R . .
C6 C 0.71457(16) 0.4662(5) 0.1302(3) 0.0386(14) Uani 1 1 d . . .
H6 H 0.6940 0.5014 0.1220 0.046 Uiso 1 1 d R . .
C7 C 0.73801(15) 0.4497(5) 0.2005(3) 0.0309(12) Uani 1 1 d . . .
C8 C 0.68694(15) 0.4020(5) 0.4066(3) 0.0333(13) Uani 1 1 d . . .
H8 H 0.6898 0.3744 0.4535 0.040 Uiso 1 1 d R . .
C9 C 0.65813(14) 0.3867(5) 0.3428(3) 0.0304(12) Uani 1 1 d . . .
C10 C 0.62695(15) 0.3357(5) 0.3264(3) 0.0372(14) Uani 1 1 d . . .
H10 H 0.6218 0.3005 0.3637 0.045 Uiso 1 1 d R . .
C11 C 0.60474(15) 0.3394(6) 0.2573(4) 0.0414(15) Uani 1 1 d . . .
H11 H 0.5838 0.3047 0.2457 0.050 Uiso 1 1 d R . .
C12 C 0.61199(16) 0.3920(6) 0.2015(3) 0.0435(15) Uani 1 1 d . . .
H12 H 0.5956 0.3934 0.1534 0.052 Uiso 1 1 d R . .
C13 C 0.64194(15) 0.4423(5) 0.2149(3) 0.0335(13) Uani 1 1 d . . .
H13 H 0.6468 0.4773 0.1773 0.040 Uiso 1 1 d R . .
C14 C 0.66491(14) 0.4388(4) 0.2867(3) 0.0296(12) Uani 1 1 d . . .
C15 C 0.71480(15) 0.5435(5) 0.2851(3) 0.0334(13) Uani 1 1 d . . .
H15A H 0.6994 0.5787 0.2401 0.040 Uiso 1 1 d R . .
H15B H 0.7271 0.6017 0.3192 0.040 Uiso 1 1 d R . .
C16 C 0.76229(16) 0.3331(5) 0.5830(3) 0.0355(13) Uani 1 1 d . . .
H16 H 0.7395 0.3155 0.5580 0.043 Uiso 1 1 d R . .
C17 C 0.77872(16) 0.3309(5) 0.6586(3) 0.0356(13) Uani 1 1 d . . .
C18 C 0.7692(2) 0.3061(5) 0.7180(4) 0.0456(16) Uani 1 1 d . . .
H18 H 0.7471 0.2842 0.7100 0.055 Uiso 1 1 d R . .
C19 C 0.7927(2) 0.3157(6) 0.7862(4) 0.057(2) Uani 1 1 d . . .
H19 H 0.7871 0.2976 0.8270 0.069 Uiso 1 1 d R . .
C20 C 0.8249(2) 0.3493(6) 0.7985(4) 0.054(2) Uani 1 1 d . . .
H20 H 0.8401 0.3575 0.8476 0.065 Uiso 1 1 d R . .
C21 C 0.83581(19) 0.3741(5) 0.7422(3) 0.0456(16) Uani 1 1 d . . .
H21 H 0.8580 0.3958 0.7511 0.055 Uiso 1 1 d R . .
C22 C 0.81159(16) 0.3637(4) 0.6716(3) 0.0343(13) Uani 1 1 d . . .
C23 C 0.81776(18) 0.6799(6) 0.5108(4) 0.0466(16) Uani 1 1 d . . .
H23 H 0.8052 0.7272 0.4723 0.056 Uiso 1 1 d R . .
C24 C 0.83878(15) 0.7152(5) 0.5822(4) 0.0387(14) Uani 1 1 d . . .
C25 C 0.84888(18) 0.8160(6) 0.6166(4) 0.0495(17) Uani 1 1 d . . .
H25 H 0.8413 0.8824 0.5912 0.059 Uiso 1 1 d R . .
C26 C 0.87007(19) 0.8150(7) 0.6879(5) 0.058(2) Uani 1 1 d . . .
H26 H 0.8766 0.8821 0.7130 0.069 Uiso 1 1 d R . .
C27 C 0.8823(2) 0.7175(7) 0.7255(4) 0.0562(19) Uani 1 1 d . . .
H27 H 0.8970 0.7205 0.7752 0.067 Uiso 1 1 d R . .
C28 C 0.87355(19) 0.6175(6) 0.6918(4) 0.0494(17) Uani 1 1 d . . .
H28 H 0.8824 0.5517 0.7167 0.059 Uiso 1 1 d R . .
C29 C 0.85190(14) 0.6188(5) 0.6202(3) 0.0322(12) Uani 1 1 d . . .
C30 C 0.84033(17) 0.4204(5) 0.5864(4) 0.0384(14) Uani 1 1 d . . .
H30A H 0.8404 0.3811 0.5427 0.046 Uiso 1 1 d R . .
H30B H 0.8615 0.4042 0.6272 0.046 Uiso 1 1 d R . .
Ag2 Ag 0.5000 0.45777(9) 0.2500 0.0660(3) Uani 1 2 d S . .
N9 N 0.53771(12) 0.4015(4) 0.4158(3) 0.0321(11) Uani 1 1 d . . .
N10 N 0.50781(13) 0.3869(5) 0.3613(3) 0.0406(12) Uani 1 1 d . . .
N11 N 0.56662(13) 0.5432(4) 0.3789(3) 0.0355(12) Uani 1 1 d . . .
N12 N 0.45464(13) 0.5801(5) 0.1877(3) 0.0404(13) Uani 1 1 d . . .
C31 C 0.48644(16) 0.3624(6) 0.3925(4) 0.0467(16) Uani 1 1 d . . .
H31 H 0.4635 0.3479 0.3669 0.056 Uiso 1 1 d R . .
C32 C 0.50227(15) 0.3605(6) 0.4690(3) 0.0393(14) Uani 1 1 d . . .
C33 C 0.49247(18) 0.3390(7) 0.5280(4) 0.0520(18) Uani 1 1 d . . .
H33 H 0.4702 0.3187 0.5195 0.062 Uiso 1 1 d R . .
C34 C 0.51575(19) 0.3485(6) 0.5974(4) 0.0511(18) Uani 1 1 d . . .
H34 H 0.5094 0.3355 0.6378 0.061 Uiso 1 1 d R . .
C35 C 0.54927(17) 0.3769(6) 0.6108(4) 0.0464(16) Uani 1 1 d . . .
H35 H 0.5648 0.3834 0.6596 0.056 Uiso 1 1 d R . .
C36 C 0.55965(15) 0.3946(5) 0.5532(3) 0.0358(13) Uani 1 1 d . . .
H36 H 0.5821 0.4122 0.5616 0.043 Uiso 1 1 d R . .
C37 C 0.53575(14) 0.3870(5) 0.4829(3) 0.0316(12) Uani 1 1 d . . .
C38 C 0.45342(17) 0.6871(6) 0.1842(4) 0.0450(16) Uani 1 1 d . . .
H38 H 0.4656 0.7338 0.2234 0.054 Uiso 1 1 d R . .
C39 C 0.56833(16) 0.7237(6) 0.3856(4) 0.0418(15) Uani 1 1 d . . .
C40 C 0.5787(2) 0.8232(6) 0.4191(5) 0.0556(19) Uani 1 1 d . . .
H40 H 0.5710 0.8894 0.3935 0.067 Uiso 1 1 d R . .
C41 C 0.6002(3) 0.8247(8) 0.4903(5) 0.076(3) Uani 1 1 d . . .
H41 H 0.6079 0.8919 0.5143 0.091 Uiso 1 1 d R . .
C42 C 0.6115(2) 0.7291(8) 0.5279(4) 0.076(3) Uani 1 1 d . . .
H42 H 0.6263 0.7330 0.5775 0.092 Uiso 1 1 d R . .
C43 C 0.60260(19) 0.6291(7) 0.4982(4) 0.054(2) Uani 1 1 d . . .
H43 H 0.6107 0.5641 0.5249 0.065 Uiso 1 1 d R . .
C44 C 0.58048(15) 0.6276(6) 0.4248(3) 0.0396(14) Uani 1 1 d . . .
C45 C 0.56617(14) 0.4285(5) 0.3966(3) 0.0348(13) Uani 1 1 d . . .
H45A H 0.5869 0.4107 0.4382 0.042 Uiso 1 1 d R . .
H45B H 0.5655 0.3839 0.3543 0.042 Uiso 1 1 d R . .
S1 S 0.84820(4) 0.20911(15) 0.43060(9) 0.0458(4) Uani 1 1 d U . .
O1 O 0.8345(2) 0.1835(6) 0.3512(4) 0.091(2) Uani 1 1 d U . .
O2 O 0.82083(13) 0.2497(5) 0.4449(4) 0.0664(15) Uani 1 1 d U . .
O3 O 0.86327(17) 0.1099(7) 0.4645(5) 0.110(3) Uani 1 1 d U . .
C46 C 0.8749(3) 0.3110(10) 0.4354(8) 0.105(4) Uani 1 1 d U . .
H46A H 0.8713 0.3381 0.3864 0.157 Uiso 1 1 d R . .
H46B H 0.8977 0.2836 0.4584 0.157 Uiso 1 1 d R . .
H46C H 0.8714 0.3702 0.4650 0.157 Uiso 1 1 d R . .
S2 S 0.55204(9) 0.1223(3) 0.3254(2) 0.0691(11) Uani 0.50 1 d PDU A -1
O6 O 0.58558(14) 0.1304(12) 0.3764(6) 0.093(2) Uani 0.50 1 d PDU A -1
O5 O 0.5505(4) 0.0170(7) 0.2935(8) 0.099(3) Uani 0.50 1 d PDU A -1
O4 O 0.5337(3) 0.1027(14) 0.3711(7) 0.097(2) Uani 0.50 1 d PDU A -1
C47 C 0.5214(3) 0.2158(12) 0.2765(9) 0.074(3) Uani 0.50 1 d PDU A -1
H47A H 0.5201 0.2870 0.2975 0.110 Uiso 0.50 1 d PR A -1
H47B H 0.4982 0.1909 0.2498 0.110 Uiso 0.50 1 d PR A -1
H47C H 0.5347 0.2218 0.2460 0.110 Uiso 0.50 1 d PR A -1

loop_
_atom_site_aniso_label
_atom_site_aniso_U_11
_atom_site_aniso_U_22
_atom_site_aniso_U_33
_atom_site_aniso_U_23
_atom_site_aniso_U_13
_atom_site_aniso_U_12
Ag1 0.0604(4) 0.0536(4) 0.0207(3) 0.0024(2) 0.0021(2) -0.0094(2)
N1 0.029(2) 0.039(3) 0.021(2) 0.003(2) 0.0062(19) -0.003(2)
N2 0.033(3) 0.048(3) 0.027(3) 0.010(2) 0.008(2) 0.004(2)
N3 0.032(3) 0.038(3) 0.023(2) -0.001(2) 0.0099(19) 0.000(2)
N4 0.040(3) 0.041(3) 0.021(2) 0.001(2) 0.010(2) 0.006(2)
N5 0.040(3) 0.032(3) 0.021(2) -0.0002(19) 0.007(2) 0.004(2)
N6 0.036(3) 0.029(2) 0.027(2) -0.0023(19) 0.008(2) 0.003(2)
N7 0.046(3) 0.027(3) 0.031(3) 0.000(2) 0.013(2) 0.000(2)
N8 0.053(3) 0.038(3) 0.029(3) -0.002(2) 0.003(2) -0.003(2)
C1 0.036(3) 0.046(4) 0.041(4) 0.012(3) 0.016(3) 0.005(3)
C2 0.035(3) 0.034(3) 0.037(3) 0.003(3) 0.016(3) -0.004(3)
C3 0.056(4) 0.044(4) 0.049(4) -0.001(3) 0.034(3) -0.005(3)
C4 0.083(6) 0.051(4) 0.049(4) -0.011(3) 0.044(4) -0.020(4)
C5 0.072(5) 0.040(4) 0.027(3) 0.001(3) 0.013(3) -0.015(3)
C6 0.042(3) 0.036(3) 0.031(3) 0.008(3) 0.006(3) -0.007(3)
C7 0.034(3) 0.031(3) 0.027(3) 0.003(2) 0.011(2) -0.008(2)
C8 0.039(3) 0.037(3) 0.024(3) 0.004(2) 0.013(2) 0.011(3)
C9 0.039(3) 0.026(3) 0.027(3) 0.002(2) 0.013(2) 0.010(2)
C10 0.038(3) 0.040(3) 0.039(3) 0.005(3) 0.020(3) 0.010(3)
C11 0.027(3) 0.049(4) 0.045(4) 0.000(3) 0.010(3) 0.004(3)
C12 0.034(3) 0.063(4) 0.028(3) 0.000(3) 0.006(3) 0.002(3)
C13 0.037(3) 0.039(3) 0.023(3) 0.002(2) 0.010(2) 0.002(3)
C14 0.036(3) 0.030(3) 0.024(3) 0.000(2) 0.011(2) 0.002(2)
C15 0.037(3) 0.031(3) 0.033(3) 0.002(2) 0.013(3) 0.002(2)
C16 0.039(3) 0.028(3) 0.040(3) 0.000(2) 0.015(3) 0.005(2)
C17 0.055(4) 0.022(3) 0.033(3) 0.001(2) 0.019(3) 0.006(3)
C18 0.079(5) 0.027(3) 0.041(4) 0.002(3) 0.034(4) 0.003(3)
C19 0.107(7) 0.034(4) 0.040(4) 0.010(3) 0.037(4) 0.013(4)
C20 0.089(6) 0.045(4) 0.023(3) 0.006(3) 0.014(3) 0.018(4)
C21 0.058(4) 0.036(3) 0.030(3) -0.001(3) 0.003(3) 0.009(3)
C22 0.054(4) 0.021(3) 0.028(3) 0.003(2) 0.016(3) 0.005(3)
C23 0.053(4) 0.038(4) 0.037(4) 0.007(3) 0.004(3) 0.004(3)
C24 0.033(3) 0.033(3) 0.046(4) -0.002(3) 0.011(3) 0.001(3)
C25 0.044(4) 0.038(4) 0.059(5) -0.012(3) 0.011(3) 0.003(3)
C26 0.048(4) 0.058(5) 0.062(5) -0.028(4) 0.015(4) -0.010(4)
C27 0.061(5) 0.056(5) 0.041(4) -0.016(3) 0.008(3) -0.013(4)
C28 0.056(4) 0.049(4) 0.036(4) -0.001(3) 0.008(3) -0.013(3)
C29 0.028(3) 0.038(3) 0.029(3) -0.005(2) 0.010(2) 0.001(2)
C30 0.046(4) 0.032(3) 0.039(3) -0.001(3) 0.019(3) 0.005(3)
Ag2 0.0620(6) 0.1005(8) 0.0209(4) 0.000 -0.0009(4) 0.000
N9 0.027(2) 0.046(3) 0.021(2) 0.005(2) 0.0069(19) 0.006(2)
N10 0.030(3) 0.059(4) 0.026(3) 0.000(2) 0.002(2) -0.001(2)
N11 0.035(3) 0.049(3) 0.022(2) 0.006(2) 0.010(2) 0.007(2)
N12 0.034(3) 0.058(4) 0.025(3) -0.007(2) 0.006(2) 0.001(2)
C31 0.026(3) 0.068(5) 0.039(4) 0.002(3) 0.004(3) 0.002(3)
C32 0.034(3) 0.049(4) 0.037(3) 0.000(3) 0.014(3) 0.000(3)
C33 0.041(4) 0.070(5) 0.052(4) 0.004(4) 0.026(3) 0.001(3)
C34 0.061(4) 0.063(5) 0.038(4) 0.005(3) 0.028(3) 0.004(4)
C35 0.045(4) 0.059(4) 0.032(3) 0.000(3) 0.009(3) 0.007(3)
C36 0.032(3) 0.047(4) 0.027(3) 0.005(3) 0.009(2) 0.006(3)
C37 0.036(3) 0.033(3) 0.028(3) 0.002(2) 0.014(2) 0.006(2)
C38 0.042(4) 0.059(5) 0.034(3) -0.013(3) 0.014(3) 0.000(3)
C39 0.037(3) 0.059(4) 0.034(3) 0.007(3) 0.020(3) 0.000(3)
C40 0.066(5) 0.044(4) 0.068(5) 0.003(4) 0.038(4) -0.006(4)
C41 0.103(7) 0.078(6) 0.057(5) -0.022(5) 0.041(5) -0.046(6)
C42 0.092(7) 0.096(7) 0.033(4) -0.006(4) 0.014(4) -0.058(6)
C43 0.055(4) 0.072(5) 0.030(3) 0.002(3) 0.010(3) -0.029(4)
C44 0.036(3) 0.056(4) 0.030(3) 0.006(3) 0.016(3) -0.005(3)
C45 0.027(3) 0.047(4) 0.032(3) 0.003(3) 0.013(2) 0.005(3)
S1 0.0519(10) 0.0523(10) 0.0391(9) 0.0072(7) 0.0240(8) 0.0188(8)
O1 0.123(6) 0.087(5) 0.073(4) -0.029(4) 0.050(4) -0.026(4)
O2 0.044(3) 0.061(3) 0.092(4) -0.019(3) 0.024(3) 0.001(2)
O3 0.056(4) 0.092(5) 0.164(7) 0.040(5) 0.022(4) 0.018(4)
C46 0.065(6) 0.091(7) 0.157(10) -0.034(7) 0.040(6) -0.017(5)
S2 0.0643(17) 0.0703(18) 0.0743(18) 0.0035(14) 0.0277(14) 0.0018(14)
O6 0.089(3) 0.094(3) 0.093(3) 0.0027(19) 0.0296(18) -0.0015(19)
O5 0.102(3) 0.095(3) 0.099(3) -0.0029(19) 0.0356(19) 0.0038(19)
O4 0.100(3) 0.099(3) 0.096(3) 0.0046(18) 0.040(2) -0.0001(19)
C47 0.078(3) 0.070(3) 0.070(3) -0.003(2) 0.0241(19) -0.0091(19)

loop_
_atom_type_symbol
_atom_type_description
_atom_type_scat_dispersion_real
_atom_type_scat_dispersion_imag
_atom_type_scat_source
C C 0.0033 0.0016 'International Tables Vol C Tables 4.2.6.8 and 6.1.1.4'
H H 0.0000 0.0000 'International Tables Vol C Tables 4.2.6.8 and 6.1.1.4'
N N 0.0061 0.0033 'International Tables Vol C Tables 4.2.6.8 and 6.1.1.4'
O O 0.0106 0.0060 'International Tables Vol C Tables 4.2.6.8 and 6.1.1.4'
S S 0.1246 0.1234 'International Tables Vol C Tables 4.2.6.8 and 6.1.1.4'
Ag Ag -0.8971 1.1015 'International Tables Vol C Tables 4.2.6.8 and 6.1.1.4'

loop_
_geom_angle_atom_site_label_1
_geom_angle_atom_site_label_2
_geom_angle_atom_site_label_3
_geom_angle
_geom_angle_site_symmetry_1
_geom_angle_site_symmetry_3
N2 Ag1 N6 157.03(18) . .
N2 Ag1 N8 105.90(19) . .
N6 Ag1 N8 86.24(18) . .
N2 Ag1 N4 86.01(17) . .
N6 Ag1 N4 101.28(17) . .
N8 Ag1 N4 129.88(18) . .
C7 N1 N2 110.3(5) . .
C7 N1 C15 129.4(5) . .
N2 N1 C15 119.8(5) . .
C1 N2 N1 107.3(5) . .
C1 N2 Ag1 128.6(4) . .
N1 N2 Ag1 121.9(4) . .
C14 N3 N4 111.2(5) . .
C14 N3 C15 129.1(5) . .
N4 N3 C15 119.7(5) . .
C8 N4 N3 106.4(5) . .
C8 N4 Ag1 130.1(4) . .
N3 N4 Ag1 112.8(3) . .
C22 N5 N6 111.5(5) . .
C22 N5 C30 129.4(5) . .
N6 N5 C30 119.0(5) . .
C16 N6 N5 105.8(5) . .
C16 N6 Ag1 131.0(4) . .
N5 N6 Ag1 118.9(4) . .
N8 N7 C29 112.3(5) . .
N8 N7 C30 119.2(5) . .
C29 N7 C30 128.0(5) . .
C23 N8 N7 106.1(5) . .
C23 N8 Ag1 132.3(5) . .
N7 N8 Ag1 112.8(4) . .
N2 C1 C2 111.0(6) . .
N2 C1 H1 124.5 . .
C2 C1 H1 124.5 . .
C1 C2 C7 105.1(5) . .
C1 C2 C3 135.4(6) . .
C7 C2 C3 119.5(6) . .
C4 C3 C2 117.8(7) . .
C4 C3 H3 121.5 . .
C2 C3 H3 120.8 . .
C3 C4 C5 121.0(6) . .
C3 C4 H4 119.0 . .
C5 C4 H4 120.0 . .
C6 C5 C4 122.9(7) . .
C6 C5 H5 118.8 . .
C4 C5 H5 118.2 . .
C5 C6 C7 116.5(6) . .
C5 C6 H6 121.8 . .
C7 C6 H6 121.7 . .
N1 C7 C6 131.4(6) . .
N1 C7 C2 106.2(5) . .
C6 C7 C2 122.4(6) . .
N4 C8 C9 110.7(5) . .
N4 C8 H8 124.7 . .
C9 C8 H8 124.6 . .
C14 C9 C10 119.2(5) . .
C14 C9 C8 105.4(5) . .
C10 C9 C8 135.4(5) . .
C11 C10 C9 118.5(6) . .
C11 C10 H10 121.1 . .
C9 C10 H10 120.4 . .
C10 C11 C12 121.6(6) . .
C10 C11 H11 119.0 . .
C12 C11 H11 119.4 . .
C13 C12 C11 121.8(6) . .
C13 C12 H12 119.2 . .
C11 C12 H12 119.0 . .
C12 C13 C14 116.6(6) . .
C12 C13 H13 121.8 . .
C14 C13 H13 121.6 . .
N3 C14 C13 131.3(5) . .
N3 C14 C9 106.3(5) . .
C13 C14 C9 122.3(5) . .
N1 C15 N3 112.7(5) . .
N1 C15 H15A 109.1 . .
N3 C15 H15A 109.2 . .
N1 C15 H15B 109.1 . .
N3 C15 H15B 108.8 . .
H15A C15 H15B 107.8 . .
N6 C16 C17 111.2(6) . .
N6 C16 H16 124.3 . .
C17 C16 H16 124.5 . .
C16 C17 C22 105.4(5) . .
C16 C17 C18 134.6(7) . .
C22 C17 C18 120.0(6) . .
C19 C18 C17 117.4(7) . .
C19 C18 H18 121.7 . .
C17 C18 H18 120.8 . .
C18 C19 C20 122.2(7) . .
C18 C19 H19 119.1 . .
C20 C19 H19 118.7 . .
C19 C20 C21 123.0(7) . .
C19 C20 H20 118.5 . .
C21 C20 H20 118.5 . .
C20 C21 C22 114.9(7) . .
C20 C21 H21 122.5 . .
C22 C21 H21 122.7 . .
N5 C22 C21 131.3(6) . .
N5 C22 C17 106.2(5) . .
C21 C22 C17 122.5(6) . .
N8 C23 C24 111.1(6) . .
N8 C23 H23 124.4 . .
C24 C23 H23 124.4 . .
C25 C24 C29 119.8(6) . .
C25 C24 C23 135.6(6) . .
C29 C24 C23 104.6(5) . .
C26 C25 C24 117.4(7) . .
C26 C25 H25 121.2 . .
C24 C25 H25 121.4 . .
C25 C26 C27 121.9(7) . .
C25 C26 H26 119.1 . .
C27 C26 H26 119.1 . .
C28 C27 C26 121.6(7) . .
C28 C27 H27 119.3 . .
C26 C27 H27 119.1 . .
C29 C28 C27 116.3(7) . .
C29 C28 H28 122.0 . .
C27 C28 H28 121.7 . .
N7 C29 C28 131.2(6) . .
N7 C29 C24 105.9(5) . .
C28 C29 C24 123.0(6) . .
N7 C30 N5 113.1(5) . .
N7 C30 H30A 109.0 . .
N5 C30 H30A 108.8 . .
N7 C30 H30B 109.1 . .
N5 C30 H30B 108.9 . .
H30A C30 H30B 107.8 . .
N10 Ag2 N10 134.8(3) 2_655 .
N10 Ag2 N12 122.02(19) 2_655 2_655
N10 Ag2 N12 87.06(18) . 2_655
N10 Ag2 N12 87.06(18) 2_655 .
N10 Ag2 N12 122.02(19) . .
N12 Ag2 N12 103.0(3) 2_655 .
N10 N9 C37 111.3(5) . .
N10 N9 C45 118.5(5) . .
C37 N9 C45 130.2(5) . .
C31 N10 N9 106.9(5) . .
C31 N10 Ag2 131.3(4) . .
N9 N10 Ag2 118.0(4) . .
C44 N11 N12 110.9(5) . 2_655
C44 N11 C45 128.5(5) . .
N12 N11 C45 119.2(5) 2_655 .
C38 N12 N11 106.4(5) . 2_655
C38 N12 Ag2 131.1(5) . .
N11 N12 Ag2 114.2(4) 2_655 .
N10 C31 C32 110.9(6) . .
N10 C31 H31 124.9 . .
C32 C31 H31 124.1 . .
C33 C32 C31 135.6(6) . .
C33 C32 C37 119.4(6) . .
C31 C32 C37 104.9(5) . .
C34 C33 C32 118.3(6) . .
C34 C33 H33 121.2 . .
C32 C33 H33 120.5 . .
C33 C34 C35 121.8(6) . .
C33 C34 H34 119.3 . .
C35 C34 H34 118.9 . .
C36 C35 C34 120.6(6) . .
C36 C35 H35 119.4 . .
C34 C35 H35 120.0 . .
C35 C36 C37 117.2(6) . .
C35 C36 H36 121.3 . .
C37 C36 H36 121.5 . .
N9 C37 C36 131.5(5) . .
N9 C37 C32 105.9(5) . .
C36 C37 C32 122.6(5) . .
N12 C38 C39 111.5(6) . 2_655
N12 C38 H38 124.2 . .
C39 C38 H38 124.3 2_655 .
C40 C39 C44 119.6(6) . .
C40 C39 C38 136.3(7) . 2_655
C44 C39 C38 104.1(6) . 2_655
C41 C40 C39 118.5(8) . .
C41 C40 H40 120.3 . .
C39 C40 H40 121.2 . .
C40 C41 C42 120.7(8) . .
C40 C41 H41 120.1 . .
C42 C41 H41 119.1 . .
C43 C42 C41 123.7(8) . .
C43 C42 H42 117.7 . .
C41 C42 H42 118.6 . .
C42 C43 C44 115.5(8) . .
C42 C43 H43 122.6 . .
C44 C43 H43 122.0 . .
N11 C44 C39 107.2(5) . .
N11 C44 C43 131.0(7) . .
C39 C44 C43 121.9(7) . .
N11 C45 N9 111.9(5) . .
N11 C45 H45A 108.9 . .
N9 C45 H45A 109.3 . .
N11 C45 H45B 109.5 . .
N9 C45 H45B 109.4 . .
H45A C45 H45B 107.8 . .
O2 S1 O3 118.7(5) . .
O2 S1 O1 104.5(4) . .
O3 S1 O1 104.2(5) . .
O2 S1 C46 109.8(5) . .
O3 S1 C46 115.1(5) . .
O1 S1 C46 102.3(6) . .
S1 C46 H46A 110.2 . .
S1 C46 H46B 108.9 . .
H46A C46 H46B 109.5 . .
S1 C46 H46C 109.3 . .
H46A C46 H46C 109.5 . .
H46B C46 H46C 109.5 . .
O6 S2 O5 104.0(8) . .
O6 S2 O4 103.2(9) . .
O5 S2 O4 100.3(10) . .
O6 S2 C47 134.9(9) . .
O5 S2 C47 116.8(9) . .
O4 S2 C47 88.3(10) . .
S2 C47 H47A 120.3 . .
S2 C47 H47B 120.0 . .
H47A C47 H47B 107.1 . .
S2 C47 H47C 83.6 . .
H47A C47 H47C 109.5 . .
H47B C47 H47C 114.1 . .

loop_
_geom_bond_atom_site_label_1
_geom_bond_atom_site_label_2
_geom_bond_distance
_geom_bond_site_symmetry_2
Ag1 N2 2.250(5) .
Ag1 N6 2.258(5) .
Ag1 N8 2.521(6) .
Ag1 N4 2.551(5) .
N1 C7 1.363(7) .
N1 N2 1.372(7) .
N1 C15 1.435(8) .
N2 C1 1.307(9) .
N3 C14 1.365(8) .
N3 N4 1.374(7) .
N3 C15 1.437(8) .
N4 C8 1.329(8) .
N5 C22 1.359(7) .
N5 N6 1.369(7) .
N5 C30 1.449(8) .
N6 C16 1.340(8) .
N7 N8 1.355(7) .
N7 C29 1.370(8) .
N7 C30 1.446(8) .
N8 C23 1.322(9) .
C1 C2 1.404(9) .
C1 H1 0.9500 .
C2 C7 1.410(9) .
C2 C3 1.419(9) .
C3 C4 1.375(11) .
C3 H3 0.9500 .
C4 C5 1.405(12) .
C4 H4 0.9500 .
C5 C6 1.366(10) .
C5 H5 0.9500 .
C6 C7 1.394(8) .
C6 H6 0.9500 .
C8 C9 1.416(8) .
C8 H8 0.9500 .
C9 C14 1.403(8) .
C9 C10 1.415(9) .
C10 C11 1.345(9) .
C10 H10 0.9500 .
C11 C12 1.411(10) .
C11 H11 0.9500 .
C12 C13 1.373(9) .
C12 H12 0.9500 .
C13 C14 1.394(8) .
C13 H13 0.9500 .
C15 H15A 0.9900 .
C15 H15B 0.9900 .
C16 C17 1.394(9) .
C16 H16 0.9500 .
C17 C22 1.411(9) .
C17 C18 1.414(9) .
C18 C19 1.354(11) .
C18 H18 0.9500 .
C19 C20 1.390(12) .
C19 H19 0.9500 .
C20 C21 1.396(11) .
C20 H20 0.9500 .
C21 C22 1.402(9) .
C21 H21 0.9500 .
C23 C24 1.429(9) .
C23 H23 0.9500 .
C24 C25 1.402(9) .
C24 C29 1.405(9) .
C25 C26 1.364(12) .
C25 H25 0.9500 .
C26 C27 1.405(12) .
C26 H26 0.9500 .
C27 C28 1.382(10) .
C27 H27 0.9500 .
C28 C29 1.373(10) .
C28 H28 0.9500 .
C30 H30A 0.9900 .
C30 H30B 0.9900 .
Ag2 N10 2.268(5) 2_655
Ag2 N10 2.268(5) .
Ag2 N12 2.416(6) 2_655
Ag2 N12 2.416(6) .
N9 N10 1.352(7) .
N9 C37 1.371(7) .
N9 C45 1.460(7) .
N10 C31 1.326(9) .
N11 C44 1.362(9) .
N11 N12 1.369(7) 2_655
N11 C45 1.455(8) .
N12 C38 1.318(9) .
N12 N11 1.369(7) 2_655
C31 C32 1.406(9) .
C31 H31 0.9500 .
C32 C33 1.406(9) .
C32 C37 1.412(9) .
C33 C34 1.369(11) .
C33 H33 0.9499 .
C34 C35 1.422(10) .
C34 H34 0.9500 .
C35 C36 1.389(9) .
C35 H35 0.9500 .
C36 C37 1.390(8) .
C36 H36 0.9500 .
C38 C39 1.420(10) 2_655
C38 H38 0.9500 .
C39 C40 1.384(11) .
C39 C44 1.402(10) .
C39 C38 1.420(10) 2_655
C40 C41 1.365(12) .
C40 H40 0.9500 .
C41 C42 1.378(15) .
C41 H41 0.9500 .
C42 C43 1.356(12) .
C42 H42 0.9500 .
C43 C44 1.407(9) .
C43 H43 0.9500 .
C45 H45A 0.9900 .
C45 H45B 0.9900 .
S1 O2 1.412(5) .
S1 O3 1.427(8) .
S1 O1 1.487(7) .
S1 C46 1.685(11) .
C46 H46A 0.9800 .
C46 H46B 0.9800 .
C46 H46C 0.9800 .
S2 O6 1.4300(2) .
S2 O5 1.4300(2) .
S2 O4 1.4300(2) .
S2 C47 1.7501(2) .
C47 H47A 0.9800 .
C47 H47B 0.9921 .
C47 H47C 0.9800 .

loop_
_geom_torsion_atom_site_label_1
_geom_torsion_atom_site_label_2
_geom_torsion_atom_site_label_3
_geom_torsion_atom_site_label_4
_geom_torsion
_geom_torsion_site_symmetry_1
_geom_torsion_site_symmetry_4
C7 N1 N2 C1 -0.7(7) . .
C15 N1 N2 C1 -173.0(5) . .
C7 N1 N2 Ag1 -165.2(4) . .
C15 N1 N2 Ag1 22.6(7) . .
N6 Ag1 N2 C1 -38.4(8) . .
N8 Ag1 N2 C1 81.4(6) . .
N4 Ag1 N2 C1 -148.1(6) . .
N6 Ag1 N2 N1 122.5(5) . .
N8 Ag1 N2 N1 -117.7(4) . .
N4 Ag1 N2 N1 12.7(4) . .
C14 N3 N4 C8 -0.7(6) . .
C15 N3 N4 C8 -179.3(5) . .
C14 N3 N4 Ag1 147.7(4) . .
C15 N3 N4 Ag1 -30.9(6) . .
N2 Ag1 N4 C8 130.1(5) . .
N6 Ag1 N4 C8 -27.9(5) . .
N8 Ag1 N4 C8 -122.4(5) . .
N2 Ag1 N4 N3 -8.8(4) . .
N6 Ag1 N4 N3 -166.8(4) . .
N8 Ag1 N4 N3 98.7(4) . .
C22 N5 N6 C16 -0.7(6) . .
C30 N5 N6 C16 -176.1(5) . .
C22 N5 N6 Ag1 158.5(4) . .
C30 N5 N6 Ag1 -16.9(6) . .
N2 Ag1 N6 C16 -105.5(6) . .
N8 Ag1 N6 C16 131.2(5) . .
N4 Ag1 N6 C16 1.3(5) . .
N2 Ag1 N6 N5 101.4(6) . .
N8 Ag1 N6 N5 -21.9(4) . .
N4 Ag1 N6 N5 -151.8(4) . .
C29 N7 N8 C23 0.4(8) . .
C30 N7 N8 C23 172.3(6) . .
C29 N7 N8 Ag1 -151.5(4) . .
C30 N7 N8 Ag1 20.4(7) . .
N2 Ag1 N8 C23 78.0(7) . .
N6 Ag1 N8 C23 -121.8(7) . .
N4 Ag1 N8 C23 -20.2(8) . .
N2 Ag1 N8 N7 -139.7(4) . .
N6 Ag1 N8 N7 20.4(4) . .
N4 Ag1 N8 N7 122.0(4) . .
N1 N2 C1 C2 0.5(7) . .
Ag1 N2 C1 C2 163.6(4) . .
N2 C1 C2 C7 -0.1(7) . .
N2 C1 C2 C3 180.0(7) . .
C1 C2 C3 C4 -179.5(7) . .
C7 C2 C3 C4 0.6(9) . .
C2 C3 C4 C5 -0.2(10) . .
C3 C4 C5 C6 -0.3(11) . .
C4 C5 C6 C7 0.3(10) . .
N2 N1 C7 C6 -179.1(6) . .
C15 N1 C7 C6 -7.8(10) . .
N2 N1 C7 C2 0.6(6) . .
C15 N1 C7 C2 171.9(6) . .
C5 C6 C7 N1 179.9(6) . .
C5 C6 C7 C2 0.2(9) . .
C1 C2 C7 N1 -0.3(6) . .
C3 C2 C7 N1 179.6(5) . .
C1 C2 C7 C6 179.5(6) . .
C3 C2 C7 C6 -0.7(9) . .
N3 N4 C8 C9 0.0(6) . .
Ag1 N4 C8 C9 -140.8(4) . .
N4 C8 C9 C14 0.6(7) . .
N4 C8 C9 C10 -178.6(6) . .
C14 C9 C10 C11 -0.3(8) . .
C8 C9 C10 C11 178.8(6) . .
C9 C10 C11 C12 0.4(10) . .
C10 C11 C12 C13 -0.3(11) . .
C11 C12 C13 C14 0.0(10) . .
N4 N3 C14 C13 179.1(6) . .
C15 N3 C14 C13 -2.4(10) . .
N4 N3 C14 C9 1.1(6) . .
C15 N3 C14 C9 179.5(5) . .
C12 C13 C14 N3 -177.8(6) . .
C12 C13 C14 C9 0.1(9) . .
C10 C9 C14 N3 178.4(5) . .
C8 C9 C14 N3 -1.0(6) . .
C10 C9 C14 C13 0.1(8) . .
C8 C9 C14 C13 -179.3(5) . .
C7 N1 C15 N3 112.6(6) . .
N2 N1 C15 N3 -76.8(7) . .
C14 N3 C15 N1 -96.6(7) . .
N4 N3 C15 N1 81.8(6) . .
N5 N6 C16 C17 -0.4(6) . .
Ag1 N6 C16 C17 -156.1(4) . .
N6 C16 C17 C22 1.2(7) . .
N6 C16 C17 C18 -179.9(6) . .
C16 C17 C18 C19 -178.5(7) . .
C22 C17 C18 C19 0.2(9) . .
C17 C18 C19 C20 0.6(10) . .
C18 C19 C20 C21 -1.1(11) . .
C19 C20 C21 C22 0.7(10) . .
N6 N5 C22 C21 -178.6(6) . .
C30 N5 C22 C21 -3.8(10) . .
N6 N5 C22 C17 1.4(6) . .
C30 N5 C22 C17 176.2(5) . .
C20 C21 C22 N5 -179.8(6) . .
C20 C21 C22 C17 0.1(9) . .
C16 C17 C22 N5 -1.6(6) . .
C18 C17 C22 N5 179.4(5) . .
C16 C17 C22 C21 178.5(5) . .
C18 C17 C22 C21 -0.6(9) . .
N7 N8 C23 C24 -0.7(8) . .
Ag1 N8 C23 C24 143.3(5) . .
N8 C23 C24 C25 177.4(8) . .
N8 C23 C24 C29 0.7(8) . .
C29 C24 C25 C26 -3.4(10) . .
C23 C24 C25 C26 -179.7(8) . .
C24 C25 C26 C27 2.0(12) . .
C25 C26 C27 C28 0.2(13) . .
C26 C27 C28 C29 -1.0(12) . .
N8 N7 C29 C28 179.5(7) . .
C30 N7 C29 C28 8.5(11) . .
N8 N7 C29 C24 0.0(7) . .
C30 N7 C29 C24 -171.0(6) . .
C27 C28 C29 N7 -179.9(7) . .
C27 C28 C29 C24 -0.5(11) . .
C25 C24 C29 N7 -177.7(6) . .
C23 C24 C29 N7 -0.4(7) . .
C25 C24 C29 C28 2.7(10) . .
C23 C24 C29 C28 -179.9(7) . .
N8 N7 C30 N5 -79.4(7) . .
C29 N7 C30 N5 91.0(7) . .
C22 N5 C30 N7 -95.7(7) . .
N6 N5 C30 N7 78.7(7) . .
C37 N9 N10 C31 -0.4(7) . .
C45 N9 N10 C31 179.4(6) . .
C37 N9 N10 Ag2 160.4(4) . .
C45 N9 N10 Ag2 -19.8(7) . .
N10 Ag2 N10 C31 -92.2(7) 2_655 .
N12 Ag2 N10 C31 133.6(7) 2_655 .
N12 Ag2 N10 C31 30.1(7) . .
N10 Ag2 N10 N9 112.6(5) 2_655 .
N12 Ag2 N10 N9 -21.5(5) 2_655 .
N12 Ag2 N10 N9 -125.0(4) . .
N10 Ag2 N12 C38 -120.2(6) 2_655 .
N10 Ag2 N12 C38 96.7(6) . .
N12 Ag2 N12 C38 2.0(5) 2_655 .
N10 Ag2 N12 N11 23.1(4) 2_655 2_655
N10 Ag2 N12 N11 -120.0(4) . 2_655
N12 Ag2 N12 N11 145.3(5) 2_655 2_655
N9 N10 C31 C32 0.0(8) . .
Ag2 N10 C31 C32 -157.2(5) . .
N10 C31 C32 C33 -179.1(8) . .
N10 C31 C32 C37 0.4(8) . .
C31 C32 C33 C34 -178.3(8) . .
C37 C32 C33 C34 2.3(11) . .
C32 C33 C34 C35 -1.3(12) . .
C33 C34 C35 C36 -1.0(12) . .
C34 C35 C36 C37 2.2(10) . .
N10 N9 C37 C36 -179.3(6) . .
C45 N9 C37 C36 0.9(11) . .
N10 N9 C37 C32 0.6(7) . .
C45 N9 C37 C32 -179.2(6) . .
C35 C36 C37 N9 178.7(6) . .
C35 C36 C37 C32 -1.2(10) . .
C33 C32 C37 N9 179.0(6) . .
C31 C32 C37 N9 -0.5(7) . .
C33 C32 C37 C36 -1.1(10) . .
C31 C32 C37 C36 179.4(6) . .
N11 N12 C38 C39 -1.1(7) 2_655 2_655
Ag2 N12 C38 C39 144.3(5) . 2_655
C44 C39 C40 C41 -1.1(10) . .
C38 C39 C40 C41 178.7(8) 2_655 .
C39 C40 C41 C42 0.2(13) . .
C40 C41 C42 C43 0.5(15) . .
C41 C42 C43 C44 -0.3(13) . .
N12 N11 C44 C39 -1.6(7) 2_655 .
C45 N11 C44 C39 -167.2(6) . .
N12 N11 C44 C43 177.7(7) 2_655 .
C45 N11 C44 C43 12.1(11) . .
C40 C39 C44 N11 -179.3(6) . .
C38 C39 C44 N11 0.9(7) 2_655 .
C40 C39 C44 C43 1.3(10) . .
C38 C39 C44 C43 -178.5(6) 2_655 .
C42 C43 C44 N11 -179.8(7) . .
C42 C43 C44 C39 -0.5(11) . .
C44 N11 C45 N9 88.0(7) . .
N12 N11 C45 N9 -76.5(7) 2_655 .
N10 N9 C45 N11 79.8(7) . .
C37 N9 C45 N11 -100.5(7) . .
